data_4062911
_journal_name_full Organometallics
_journal_paper_doi 10.1021/om0497588
_journal_year 2004
_chemical_formula_sum 'C34 H58 O4 P2 Pd'
_chemical_formula_weight 699.14
_space_group_IT_number 2
_symmetry_cell_setting triclinic
_symmetry_space_group_name_Hall '-P 1'
_symmetry_space_group_name_H-M 'P -1'
_cell_angle_alpha 89.4790(18)
_cell_angle_beta 84.2660(17)
_cell_angle_gamma 71.7710(16)
_cell_formula_units_Z 2
_cell_length_a 10.8540(3)
_cell_length_b 12.3120(3)
_cell_length_c 13.7990(4)
_cell_measurement_temperature 120(2)
_cell_volume 1742.24(8)
_diffrn_ambient_temperature 120(2)
_exptl_crystal_density_diffrn 1.333
_cod_depositor_comments
;
The following automatic conversions were performed:
'_symmetry_cell_setting' value 'Triclinic' changed to 'triclinic'
according to '/home/saulius/struct/CIF-dictionaries/cif_core.dic'
dictionary named 'cif_core.dic' version 2.4.1 from 2010-06-29.

Automatic conversion script
Id: cif_fix_enum 1527 2010-12-29 10:47:43Z saulius 
;
_cod_database_code 4062911

loop_
_symmetry_equiv_pos_as_xyz
'x, y, z'
'-x, -y, -z'

loop_
_atom_site_label
_atom_site_type_symbol
_atom_site_fract_x
_atom_site_fract_y
_atom_site_fract_z
_atom_site_U_iso_or_equiv
_atom_site_adp_type
_atom_site_occupancy
_atom_site_symmetry_multiplicity
_atom_site_calc_flag
_atom_site_refinement_flags
_atom_site_disorder_assembly
_atom_site_disorder_group
Pd1 Pd 0.82997(5) 0.79676(4) 0.25990(4) 0.0144(3) Uani 1 1 d . . .
P2 P 0.81592(19) 0.61826(16) 0.29185(14) 0.0132(5) Uani 1 1 d . . .
P3 P 0.79298(19) 0.98839(16) 0.23420(14) 0.0135(5) Uani 1 1 d . . .
O1 O 1.0836(5) 0.6420(4) 0.3886(4) 0.0251(14) Uani 1 1 d . . .
O2 O 1.1029(5) 0.3363(4) 0.1831(4) 0.0267(14) Uani 1 1 d . . .
O3 O 1.0600(5) 0.8459(4) 0.0862(4) 0.0222(13) Uani 1 1 d . . .
O4 O 1.0643(5) 1.1321(4) 0.3049(4) 0.0245(14) Uani 1 1 d . . .
C21 C 0.9596(7) 0.4979(6) 0.3253(6) 0.0182(19) Uani 1 1 d . . .
H21A H 0.9593 0.5003 0.3956 0.022 Uiso 1 1 calc R . .
H21B H 0.9457 0.4267 0.3082 0.022 Uiso 1 1 calc R . .
C22 C 0.7642(7) 0.5568(6) 0.1825(5) 0.0136(18) Uani 1 1 d . . .
C23 C 0.6387(7) 0.6416(7) 0.1519(6) 0.026(2) Uani 1 1 d . . .
H23A H 0.6281 0.6242 0.0862 0.039 Uiso 1 1 calc R . .
H23B H 0.6437 0.7179 0.1558 0.039 Uiso 1 1 calc R . .
H23C H 0.5656 0.6360 0.1946 0.039 Uiso 1 1 calc R . .
C24 C 0.7482(8) 0.4390(7) 0.1927(6) 0.026(2) Uani 1 1 d . . .
H24A H 0.7245 0.4163 0.1327 0.039 Uiso 1 1 calc R . .
H24B H 0.6811 0.4412 0.2443 0.039 Uiso 1 1 calc R . .
H24C H 0.8289 0.3850 0.2077 0.039 Uiso 1 1 calc R . .
C25 C 0.8716(8) 0.5515(7) 0.1005(6) 0.023(2) Uani 1 1 d . . .
H25A H 0.9522 0.4982 0.1166 0.035 Uiso 1 1 calc R . .
H25B H 0.8816 0.6259 0.0925 0.035 Uiso 1 1 calc R . .
H25C H 0.8487 0.5269 0.0410 0.035 Uiso 1 1 calc R . .
C26 C 0.6992(7) 0.6198(6) 0.4057(5) 0.0169(19) Uani 1 1 d . . .
C27 C 0.5638(7) 0.6985(7) 0.3913(6) 0.027(2) Uani 1 1 d . . .
H27A H 0.5112 0.7136 0.4528 0.041 Uiso 1 1 calc R . .
H27B H 0.5245 0.6625 0.3472 0.041 Uiso 1 1 calc R . .
H27C H 0.5699 0.7691 0.3647 0.041 Uiso 1 1 calc R . .
C28 C 0.7510(8) 0.6728(7) 0.4864(5) 0.024(2) Uani 1 1 d . . .
H28A H 0.7564 0.7463 0.4667 0.037 Uiso 1 1 calc R . .
H28B H 0.8360 0.6237 0.4979 0.037 Uiso 1 1 calc R . .
H28C H 0.6929 0.6816 0.5451 0.037 Uiso 1 1 calc R . .
C29 C 0.6915(9) 0.5032(7) 0.4386(6) 0.030(2) Uani 1 1 d . . .
H29A H 0.6442 0.5111 0.5022 0.045 Uiso 1 1 calc R . .
H29B H 0.7779 0.4513 0.4411 0.045 Uiso 1 1 calc R . .
H29C H 0.6473 0.4739 0.3934 0.045 Uiso 1 1 calc R . .
C31 C 1.0941(7) 0.4935(6) 0.2809(5) 0.0162(19) Uani 1 1 d . . .
C32 C 1.1563(8) 0.5674(6) 0.3142(6) 0.020(2) Uani 1 1 d . . .
C33 C 1.2815(8) 0.5620(7) 0.2786(6) 0.026(2) Uani 1 1 d . . .
H33 H 1.3205 0.6126 0.3019 0.031 Uiso 1 1 calc R . .
C34 C 1.3478(8) 0.4805(7) 0.2082(6) 0.030(2) Uani 1 1 d . . .
H34 H 1.4317 0.4773 0.1831 0.036 Uiso 1 1 calc R . .
C35 C 1.2923(8) 0.4035(7) 0.1740(6) 0.029(2) Uani 1 1 d . . .
H35 H 1.3383 0.3484 0.1268 0.035 Uiso 1 1 calc R . .
C36 C 1.1669(7) 0.4097(6) 0.2114(6) 0.018(2) Uani 1 1 d . . .
C37 C 1.1266(9) 0.7362(7) 0.4107(6) 0.030(2) Uani 1 1 d . . .
H37A H 1.2100 0.7084 0.4356 0.045 Uiso 1 1 calc R . .
H37B H 1.0647 0.7855 0.4587 0.045 Uiso 1 1 calc R . .
H37C H 1.1341 0.7782 0.3526 0.045 Uiso 1 1 calc R . .
C38 C 1.1734(9) 0.2438(7) 0.1182(6) 0.030(2) Uani 1 1 d . . .
H38A H 1.1928 0.2730 0.0558 0.045 Uiso 1 1 calc R . .
H38B H 1.1218 0.1942 0.1113 0.045 Uiso 1 1 calc R . .
H38C H 1.2533 0.2017 0.1438 0.045 Uiso 1 1 calc R . .
C41 C 0.9236(7) 1.0479(6) 0.1826(5) 0.0149(18) Uani 1 1 d . . .
H41A H 0.9198 1.0533 0.1127 0.018 Uiso 1 1 calc R . .
H41B H 0.9030 1.1251 0.2086 0.018 Uiso 1 1 calc R . .
C42 C 0.7328(7) 1.0707(6) 0.3542(5) 0.0189(19) Uani 1 1 d . . .
C43 C 0.6722(7) 1.0436(6) 0.1416(5) 0.0181(19) Uani 1 1 d . . .
C44 C 0.6949(10) 1.1997(7) 0.3519(6) 0.039(2) Uani 1 1 d . . .
H44A H 0.6778 1.2303 0.4174 0.058 Uiso 1 1 calc R . .
H44B H 0.6179 1.2290 0.3188 0.058 Uiso 1 1 calc R . .
H44C H 0.7648 1.2217 0.3182 0.058 Uiso 1 1 calc R . .
C45 C 0.6173(8) 1.0368(7) 0.4046(6) 0.034(2) Uani 1 1 d . . .
H45A H 0.5987 1.0659 0.4706 0.051 Uiso 1 1 calc R . .
H45B H 0.6394 0.9549 0.4044 0.051 Uiso 1 1 calc R . .
H45C H 0.5419 1.0684 0.3702 0.051 Uiso 1 1 calc R . .
C46 C 0.8456(8) 1.0252(7) 0.4176(6) 0.027(2) Uani 1 1 d . . .
H46A H 0.9187 1.0480 0.3912 0.041 Uiso 1 1 calc R . .
H46B H 0.8703 0.9432 0.4187 0.041 Uiso 1 1 calc R . .
H46C H 0.8182 1.0559 0.4828 0.041 Uiso 1 1 calc R . .
C47 C 0.7300(8) 0.9662(7) 0.0507(6) 0.028(2) Uani 1 1 d . . .
H47A H 0.7420 0.8879 0.0673 0.042 Uiso 1 1 calc R . .
H47B H 0.8126 0.9749 0.0271 0.042 Uiso 1 1 calc R . .
H47C H 0.6715 0.9875 0.0010 0.042 Uiso 1 1 calc R . .
C48 C 0.5425(8) 1.0278(8) 0.1773(6) 0.034(2) Uani 1 1 d . . .
H48A H 0.4994 1.0827 0.2285 0.051 Uiso 1 1 calc R . .
H48B H 0.5569 0.9519 0.2015 0.051 Uiso 1 1 calc R . .
H48C H 0.4890 1.0386 0.1244 0.051 Uiso 1 1 calc R . .
C49 C 0.6494(8) 1.1680(7) 0.1114(6) 0.030(2) Uani 1 1 d . . .
H49A H 0.5938 1.1848 0.0597 0.045 Uiso 1 1 calc R . .
H49B H 0.7314 1.1787 0.0894 0.045 Uiso 1 1 calc R . .
H49C H 0.6087 1.2183 0.1662 0.045 Uiso 1 1 calc R . .
C51 C 1.0623(7) 0.9833(6) 0.2006(5) 0.0156(19) Uani 1 1 d . . .
C52 C 1.1297(8) 1.0270(6) 0.2624(5) 0.019(2) Uani 1 1 d . . .
C53 C 1.2586(8) 0.9674(7) 0.2773(6) 0.022(2) Uani 1 1 d . . .
H53 H 1.3024 0.9967 0.3196 0.026 Uiso 1 1 calc R . .
C54 C 1.3196(8) 0.8654(7) 0.2289(6) 0.026(2) Uani 1 1 d . . .
H54 H 1.4053 0.8253 0.2389 0.031 Uiso 1 1 calc R . .
C55 C 1.2558(8) 0.8210(7) 0.1652(6) 0.023(2) Uani 1 1 d . . .
H55 H 1.2989 0.7524 0.1315 0.028 Uiso 1 1 calc R . .
C56 C 1.1287(7) 0.8790(6) 0.1525(5) 0.0164(19) Uani 1 1 d . . .
C57 C 1.1024(8) 0.7266(7) 0.0594(6) 0.029(2) Uani 1 1 d . . .
H57A H 1.1909 0.7048 0.0299 0.044 Uiso 1 1 calc R . .
H57B H 1.0474 0.7128 0.0138 0.044 Uiso 1 1 calc R . .
H57C H 1.0974 0.6824 0.1165 0.044 Uiso 1 1 calc R . .
C58 C 1.1317(9) 1.1815(7) 0.3655(6) 0.029(2) Uani 1 1 d . . .
H58A H 1.1585 1.1321 0.4190 0.044 Uiso 1 1 calc R . .
H58B H 1.0751 1.2546 0.3902 0.044 Uiso 1 1 calc R . .
H58C H 1.2071 1.1911 0.3284 0.044 Uiso 1 1 calc R . .

loop_
_atom_site_aniso_label
_atom_site_aniso_U_11
_atom_site_aniso_U_22
_atom_site_aniso_U_33
_atom_site_aniso_U_23
_atom_site_aniso_U_13
_atom_site_aniso_U_12
Pd1 0.0168(4) 0.0076(4) 0.0194(4) -0.0003(3) -0.0007(3) -0.0050(3)
P2 0.0143(11) 0.0098(11) 0.0158(12) -0.0002(9) -0.0020(9) -0.0039(9)
P3 0.0150(12) 0.0096(11) 0.0158(12) -0.0011(9) 0.0003(9) -0.0040(9)
O1 0.022(3) 0.024(3) 0.027(3) -0.007(3) -0.002(3) -0.005(3)
O2 0.027(3) 0.015(3) 0.036(3) -0.004(3) -0.006(3) -0.002(3)
O3 0.023(3) 0.019(3) 0.023(3) -0.009(2) -0.002(3) -0.005(3)
O4 0.028(3) 0.021(3) 0.030(3) -0.006(3) -0.007(3) -0.014(3)
C21 0.018(5) 0.012(4) 0.023(5) 0.000(3) -0.006(4) 0.000(4)
C22 0.012(4) 0.016(4) 0.015(4) -0.004(3) -0.001(3) -0.008(4)
C23 0.021(5) 0.034(5) 0.025(5) -0.007(4) -0.008(4) -0.010(4)
C24 0.039(5) 0.021(5) 0.023(5) -0.006(4) -0.002(4) -0.016(4)
C25 0.028(5) 0.019(5) 0.020(5) 0.000(4) -0.005(4) -0.003(4)
C26 0.017(5) 0.016(5) 0.015(4) -0.004(3) -0.001(4) -0.003(4)
C27 0.019(5) 0.039(5) 0.024(5) -0.003(4) 0.004(4) -0.010(4)
C28 0.026(5) 0.032(5) 0.015(5) -0.004(4) -0.001(4) -0.009(4)
C29 0.045(6) 0.034(6) 0.018(5) 0.003(4) 0.005(4) -0.026(5)
C31 0.013(5) 0.011(4) 0.020(5) 0.003(4) -0.003(4) 0.004(4)
C32 0.019(5) 0.014(5) 0.027(5) 0.004(4) -0.011(4) -0.001(4)
C33 0.022(6) 0.025(5) 0.031(5) 0.001(4) -0.010(4) -0.006(4)
C34 0.015(5) 0.035(6) 0.039(6) 0.002(5) -0.002(4) -0.006(5)
C35 0.017(5) 0.026(5) 0.037(5) -0.003(4) 0.003(4) 0.003(4)
C36 0.016(5) 0.015(5) 0.024(5) 0.004(4) -0.008(4) -0.002(4)
C37 0.040(6) 0.019(5) 0.034(5) -0.005(4) -0.010(4) -0.012(4)
C38 0.048(6) 0.016(5) 0.024(5) -0.003(4) -0.004(4) -0.006(4)
C41 0.021(5) 0.014(4) 0.013(4) 0.001(3) -0.008(4) -0.007(4)
C42 0.023(5) 0.015(5) 0.011(4) 0.000(3) 0.002(4) 0.003(4)
C43 0.017(5) 0.015(5) 0.024(5) -0.001(4) -0.008(4) -0.007(4)
C44 0.073(7) 0.019(5) 0.021(5) -0.001(4) 0.009(5) -0.013(5)
C45 0.035(6) 0.033(5) 0.031(5) -0.012(4) 0.018(4) -0.013(5)
C46 0.044(6) 0.027(5) 0.015(5) -0.002(4) 0.001(4) -0.017(4)
C47 0.031(5) 0.031(5) 0.020(5) 0.000(4) -0.012(4) -0.003(4)
C48 0.024(5) 0.041(6) 0.040(6) 0.008(4) -0.011(4) -0.013(5)
C49 0.032(5) 0.030(5) 0.030(5) 0.003(4) -0.010(4) -0.010(4)
C51 0.019(5) 0.017(5) 0.014(4) 0.004(4) 0.000(4) -0.011(4)
C52 0.026(6) 0.013(5) 0.020(5) -0.001(4) 0.004(4) -0.009(4)
C53 0.020(5) 0.025(5) 0.024(5) -0.002(4) -0.001(4) -0.014(5)
C54 0.017(5) 0.029(6) 0.032(5) 0.005(4) 0.001(4) -0.007(4)
C55 0.026(6) 0.016(5) 0.028(5) -0.003(4) -0.001(4) -0.008(4)
C56 0.018(5) 0.017(5) 0.017(5) -0.008(4) 0.006(4) -0.011(4)
C57 0.031(5) 0.034(6) 0.028(5) -0.010(4) 0.002(4) -0.020(4)
C58 0.045(6) 0.020(5) 0.028(5) 0.000(4) -0.011(4) -0.015(4)

loop_
_geom_bond_atom_site_label_1
_geom_bond_atom_site_label_2
_geom_bond_distance
_geom_bond_site_symmetry_2
_geom_bond_publ_flag
Pd1 P2 2.2860(19) . ?
Pd1 P3 2.2965(19) . ?
P2 C21 1.877(7) . ?
P2 C22 1.903(7) . ?
P2 C26 1.913(7) . ?
P3 C41 1.868(7) . ?
P3 C43 1.890(7) . ?
P3 C42 1.896(7) . ?
O1 C32 1.387(9) . ?
O1 C37 1.424(9) . ?
O2 C36 1.380(9) . ?
O2 C38 1.421(9) . ?
O3 C56 1.375(9) . ?
O3 C57 1.435(9) . ?
O4 C52 1.369(9) . ?
O4 C58 1.419(9) . ?
C21 C31 1.511(11) . ?
C21 H21A 0.9700 . ?
C21 H21B 0.9700 . ?
C22 C24 1.517(11) . ?
C22 C25 1.527(11) . ?
C22 C23 1.530(11) . ?
C23 H23A 0.9600 . ?
C23 H23B 0.9600 . ?
C23 H23C 0.9600 . ?
C24 H24A 0.9600 . ?
C24 H24B 0.9600 . ?
C24 H24C 0.9600 . ?
C25 H25A 0.9600 . ?
C25 H25B 0.9600 . ?
C25 H25C 0.9600 . ?
C26 C27 1.518(11) . ?
C26 C29 1.527(11) . ?
C26 C28 1.533(11) . ?
C27 H27A 0.9600 . ?
C27 H27B 0.9600 . ?
C27 H27C 0.9600 . ?
C28 H28A 0.9600 . ?
C28 H28B 0.9600 . ?
C28 H28C 0.9600 . ?
C29 H29A 0.9600 . ?
C29 H29B 0.9600 . ?
C29 H29C 0.9600 . ?
C31 C32 1.395(11) . ?
C31 C36 1.402(11) . ?
C32 C33 1.379(11) . ?
C33 C34 1.377(12) . ?
C33 H33 0.9300 . ?
C34 C35 1.381(12) . ?
C34 H34 0.9300 . ?
C35 C36 1.386(11) . ?
C35 H35 0.9300 . ?
C37 H37A 0.9600 . ?
C37 H37B 0.9600 . ?
C37 H37C 0.9600 . ?
C38 H38A 0.9600 . ?
C38 H38B 0.9600 . ?
C38 H38C 0.9600 . ?
C41 C51 1.511(11) . ?
C41 H41A 0.9700 . ?
C41 H41B 0.9700 . ?
C42 C44 1.512(11) . ?
C42 C46 1.535(11) . ?
C42 C45 1.542(11) . ?
C43 C48 1.514(11) . ?
C43 C49 1.534(11) . ?
C43 C47 1.538(11) . ?
C44 H44A 0.9600 . ?
C44 H44B 0.9600 . ?
C44 H44C 0.9600 . ?
C45 H45A 0.9600 . ?
C45 H45B 0.9600 . ?
C45 H45C 0.9600 . ?
C46 H46A 0.9600 . ?
C46 H46B 0.9600 . ?
C46 H46C 0.9600 . ?
C47 H47A 0.9600 . ?
C47 H47B 0.9600 . ?
C47 H47C 0.9600 . ?
C48 H48A 0.9600 . ?
C48 H48B 0.9600 . ?
C48 H48C 0.9600 . ?
C49 H49A 0.9600 . ?
C49 H49B 0.9600 . ?
C49 H49C 0.9600 . ?
C51 C52 1.391(11) . ?
C51 C56 1.397(11) . ?
C52 C53 1.396(11) . ?
C53 C54 1.366(11) . ?
C53 H53 0.9300 . ?
C54 C55 1.385(11) . ?
C54 H54 0.9300 . ?
C55 C56 1.369(11) . ?
C55 H55 0.9300 . ?
C57 H57A 0.9600 . ?
C57 H57B 0.9600 . ?
C57 H57C 0.9600 . ?
C58 H58A 0.9600 . ?
C58 H58B 0.9600 . ?
C58 H58C 0.9600 . ?
